data_2228815
loop_
_publ_author_name
'Kargar, Hadi'
'Kia, Reza'
'Froozandeh, Fatemeh'
'Hossaini Sadr, Moayad'
'Tahir, Muhammad Nawaz'

_publ_section_title
;
 (5-Hydroxy-3-methyl-5-phenyl-4,5-dihydro-1<i>H</i>-pyrazol-1-yl)(pyridin-4-yl)methanone
 monohydrate
;
_journal_coeditor_code LH5187
_journal_issue 1
_journal_name_full 'Acta Crystallographica Section E'
_journal_page_first o209
_journal_paper_doi 10.1107/S160053681005275X
_journal_volume 67
_journal_year 2011
_chemical_formula_iupac 'C16 H15 N3 O2, H2 O'
_chemical_formula_moiety 'C16 H15 N3 O2, H2 O'
_chemical_formula_sum 'C16 H17 N3 O3'
_chemical_formula_weight 299.33
_chemical_name_systematic
'(5-Hydroxy-3-methyl-5-phenyl-4,5-dihydro-1<i>H</i>-pyrazol-1-yl)(pyridin-4-yl)methanone monohydrate'
_space_group_IT_number 14
_symmetry_cell_setting monoclinic
_symmetry_space_group_name_Hall '-P 2ybc'
_symmetry_space_group_name_H-M 'P 1 21/c 1'
_atom_sites_solution_hydrogens geom
_atom_sites_solution_primary direct
_atom_sites_solution_secondary difmap
_audit_creation_method SHELXL-97
_cell_angle_alpha 90.00
_cell_angle_beta 93.004(3)
_cell_angle_gamma 90.00
_cell_formula_units_Z 4
_cell_length_a 16.9676(10)
_cell_length_b 7.0266(5)
_cell_length_c 12.6135(6)
_cell_measurement_reflns_used 2540
_cell_measurement_temperature 296(2)
_cell_measurement_theta_max 27.50
_cell_measurement_theta_min 2.45
_cell_volume 1501.77(16)
_computing_cell_refinement 'SAINT (Bruker, 2005)'
_computing_data_collection 'APEX2 (Bruker, 2005)'
_computing_data_reduction 'SAINT (Bruker, 2005)'
_computing_molecular_graphics 'SHELXTL (Sheldrick, 2008) and PLATON (Spek, 2009)'
_computing_publication_material 'SHELXTL (Sheldrick, 2008) and PLATON (Spek, 2009)'
_computing_structure_refinement 'SHELXTL (Sheldrick, 2008)'
_computing_structure_solution 'SHELXTL (Sheldrick, 2008)'
_diffrn_ambient_temperature 296(2)
_diffrn_measured_fraction_theta_full 0.987
_diffrn_measured_fraction_theta_max 0.987
_diffrn_measurement_device_type
;
Bruker SMART APEXII CCD area-detector
;
_diffrn_measurement_method '\f and \w'
_diffrn_radiation_monochromator graphite
_diffrn_radiation_source 'fine-focus sealed tube'
_diffrn_radiation_type MoK\a
_diffrn_radiation_wavelength 0.71073
_diffrn_reflns_av_R_equivalents 0.0382
_diffrn_reflns_av_sigmaI/netI 0.0546
_diffrn_reflns_limit_h_max 21
_diffrn_reflns_limit_h_min -18
_diffrn_reflns_limit_k_max 8
_diffrn_reflns_limit_k_min -7
_diffrn_reflns_limit_l_max 14
_diffrn_reflns_limit_l_min -15
_diffrn_reflns_number 8525
_diffrn_reflns_theta_full 26.50
_diffrn_reflns_theta_max 26.50
_diffrn_reflns_theta_min 2.40
_diffrn_standards_number 0
_exptl_absorpt_coefficient_mu 0.093
_exptl_absorpt_correction_T_max 0.9834
_exptl_absorpt_correction_T_min 0.9708
_exptl_absorpt_correction_type multi-scan
_exptl_absorpt_process_details '(<i>SADABS</i>; Bruker, 2005)'
_exptl_crystal_colour white
_exptl_crystal_density_diffrn 1.324
_exptl_crystal_density_method 'not measured'
_exptl_crystal_description prism
_exptl_crystal_F_000 632
_exptl_crystal_size_max 0.32
_exptl_crystal_size_mid 0.24
_exptl_crystal_size_min 0.18
_refine_diff_density_max 0.146
_refine_diff_density_min -0.179
_refine_ls_extinction_method none
_refine_ls_goodness_of_fit_ref 1.025
_refine_ls_hydrogen_treatment constr
_refine_ls_matrix_type full
_refine_ls_number_parameters 200
_refine_ls_number_reflns 3059
_refine_ls_number_restraints 0
_refine_ls_restrained_S_all 1.025
_refine_ls_R_factor_all 0.0875
_refine_ls_R_factor_gt 0.0481
_refine_ls_shift/su_max 0.000
_refine_ls_shift/su_mean 0.000
_refine_ls_structure_factor_coef Fsqd
_refine_ls_weighting_details 'calc w=1/[\s^2^(Fo^2^)+(0.0554P)^2^] where P=(Fo^2^+2Fc^2^)/3'
_refine_ls_weighting_scheme calc
_refine_ls_wR_factor_gt 0.1039
_refine_ls_wR_factor_ref 0.1205
_reflns_number_gt 1916
_reflns_number_total 3059
_reflns_threshold_expression I>2\s(I)
_cod_data_source_file lh5187.cif
_cod_data_source_block I
_cod_original_sg_symbol_H-M 'P 21/c'
_cod_database_code 2228815
_cod_database_fobs_code 2228815

loop_
_symmetry_equiv_pos_as_xyz
'x, y, z'
'-x, y+1/2, -z+1/2'
'-x, -y, -z'
'x, -y-1/2, z-1/2'

loop_
_atom_site_type_symbol
_atom_site_label
_atom_site_fract_x
_atom_site_fract_y
_atom_site_fract_z
_atom_site_U_iso_or_equiv
_atom_site_adp_type
_atom_site_calc_flag
_atom_site_refinement_flags
_atom_site_occupancy
_atom_site_disorder_assembly
_atom_site_disorder_group
O O1 0.32045(8) 0.3424(2) -0.01490(10) 0.0461(4) Uani d . 1 . .
H H1 0.2849 0.2478 -0.0322 0.069 Uiso d R 1 . .
O O2 0.22503(8) 0.70361(19) 0.00147(10) 0.0455(4) Uani d . 1 . .
O O1W 0.21323(8) 0.4293(2) 0.41563(10) 0.0522(4) Uani d . 1 . .
H H1W1 0.2123 0.5449 0.4498 0.078 Uiso d R 1 . .
H H2W1 0.1656 0.3911 0.4143 0.078 Uiso d R 1 . .
N N1 0.17899(8) 0.3038(2) 0.15669(11) 0.0339(4) Uani d . 1 . .
N N2 0.22186(8) 0.4400(2) 0.10150(11) 0.0347(4) Uani d . 1 . .
N N3 -0.05005(9) 0.7733(2) 0.10396(13) 0.0431(4) Uani d . 1 . .
C C1 0.36077(10) 0.5444(3) 0.12956(14) 0.0370(5) Uani d . 1 . .
C C2 0.35148(13) 0.6223(3) 0.22873(16) 0.0544(6) Uani d . 1 . .
H H2 0.3115 0.5788 0.2703 0.065 Uiso calc R 1 . .
C C3 0.40176(17) 0.7653(4) 0.2661(2) 0.0726(8) Uani d . 1 . .
H H3A 0.3947 0.8188 0.3323 0.087 Uiso calc R 1 . .
C C4 0.46131(16) 0.8286(4) 0.2071(3) 0.0770(8) Uani d . 1 . .
H H4 0.4951 0.9238 0.2333 0.092 Uiso calc R 1 . .
C C5 0.47118(14) 0.7520(4) 0.1099(2) 0.0726(8) Uani d . 1 . .
H H5 0.5119 0.7947 0.0694 0.087 Uiso calc R 1 . .
C C6 0.42080(12) 0.6104(3) 0.07061(17) 0.0521(6) Uani d . 1 . .
H H6 0.4277 0.5596 0.0036 0.062 Uiso calc R 1 . .
C C7 0.30659(10) 0.3854(3) 0.09099(13) 0.0359(5) Uani d . 1 . .
C C8 0.31075(11) 0.2087(3) 0.16286(16) 0.0449(5) Uani d . 1 . .
H H8A 0.3310 0.1000 0.1255 0.054 Uiso calc R 1 . .
H H8B 0.3443 0.2320 0.2262 0.054 Uiso calc R 1 . .
C C9 0.22789(11) 0.1762(3) 0.19037(13) 0.0339(4) Uani d . 1 . .
C C10 0.20331(12) 0.0106(3) 0.25333(15) 0.0469(5) Uani d . 1 . .
H H10A 0.1476 0.0176 0.2628 0.070 Uiso calc R 1 . .
H H10B 0.2314 0.0116 0.3214 0.070 Uiso calc R 1 . .
H H10C 0.2150 -0.1048 0.2166 0.070 Uiso calc R 1 . .
C C11 0.18790(11) 0.5957(3) 0.05705(13) 0.0334(4) Uani d . 1 . .
C C12 0.10340(10) 0.6415(2) 0.07655(13) 0.0297(4) Uani d . 1 . .
C C13 0.07060(11) 0.6357(3) 0.17484(14) 0.0375(5) Uani d . 1 . .
H H13 0.0990 0.5858 0.2335 0.045 Uiso calc R 1 . .
C C14 -0.00432(12) 0.7045(3) 0.18447(15) 0.0430(5) Uani d . 1 . .
H H14 -0.0247 0.7031 0.2515 0.052 Uiso calc R 1 . .
C C15 -0.01844(11) 0.7738(3) 0.00927(15) 0.0407(5) Uani d . 1 . .
H H15 -0.0493 0.8176 -0.0488 0.049 Uiso calc R 1 . .
C C16 0.05681(11) 0.7135(3) -0.00760(14) 0.0361(5) Uani d . 1 . .
H H16 0.0764 0.7210 -0.0750 0.043 Uiso calc R 1 . .

loop_
_atom_site_aniso_label
_atom_site_aniso_U_11
_atom_site_aniso_U_22
_atom_site_aniso_U_33
_atom_site_aniso_U_12
_atom_site_aniso_U_13
_atom_site_aniso_U_23
O1 0.0399(8) 0.0500(9) 0.0490(8) -0.0025(7) 0.0074(6) -0.0062(7)
O2 0.0370(8) 0.0445(9) 0.0556(8) 0.0018(7) 0.0082(6) 0.0166(7)
O1W 0.0428(8) 0.0447(9) 0.0690(9) -0.0001(7) 0.0023(6) -0.0063(7)
N1 0.0297(9) 0.0353(9) 0.0368(8) -0.0024(8) 0.0008(7) 0.0024(7)
N2 0.0240(8) 0.0362(9) 0.0438(8) 0.0016(7) 0.0022(6) 0.0106(7)
N3 0.0319(9) 0.0421(10) 0.0553(11) 0.0033(8) 0.0027(8) -0.0013(8)
C1 0.0274(10) 0.0373(11) 0.0457(11) 0.0028(9) -0.0031(8) 0.0043(9)
C2 0.0458(13) 0.0606(16) 0.0564(13) 0.0085(12) -0.0017(10) -0.0066(11)
C3 0.0676(18) 0.0689(19) 0.0786(17) 0.0129(16) -0.0232(14) -0.0247(14)
C4 0.0537(17) 0.0506(17) 0.123(2) -0.0011(14) -0.0303(16) -0.0094(16)
C5 0.0484(15) 0.0663(19) 0.102(2) -0.0183(14) -0.0027(14) 0.0144(16)
C6 0.0413(12) 0.0551(15) 0.0598(13) -0.0080(11) 0.0028(10) 0.0046(11)
C7 0.0253(10) 0.0393(12) 0.0434(11) 0.0041(9) 0.0048(8) 0.0036(9)
C8 0.0352(11) 0.0387(12) 0.0605(12) 0.0049(10) 0.0006(9) 0.0118(10)
C9 0.0355(11) 0.0314(11) 0.0345(9) 0.0005(9) 0.0000(8) -0.0005(8)
C10 0.0472(12) 0.0370(12) 0.0567(12) 0.0009(11) 0.0055(9) 0.0069(10)
C11 0.0294(10) 0.0355(11) 0.0349(10) 0.0017(9) -0.0009(8) 0.0008(9)
C12 0.0289(10) 0.0249(10) 0.0351(10) -0.0014(8) 0.0004(8) -0.0009(8)
C13 0.0348(11) 0.0420(12) 0.0355(10) 0.0022(10) -0.0015(8) 0.0012(9)
C14 0.0381(12) 0.0480(13) 0.0431(11) -0.0005(10) 0.0053(9) -0.0035(9)
C15 0.0343(11) 0.0386(12) 0.0480(12) 0.0020(10) -0.0095(9) 0.0048(9)
C16 0.0363(11) 0.0358(11) 0.0360(10) 0.0017(9) -0.0013(8) 0.0013(8)

loop_
_atom_type_symbol
_atom_type_description
_atom_type_scat_dispersion_real
_atom_type_scat_dispersion_imag
_atom_type_scat_source
C C 0.0033 0.0016 'International Tables Vol C Tables 4.2.6.8 and 6.1.1.4'
H H 0.0000 0.0000 'International Tables Vol C Tables 4.2.6.8 and 6.1.1.4'
N N 0.0061 0.0033 'International Tables Vol C Tables 4.2.6.8 and 6.1.1.4'
O O 0.0106 0.0060 'International Tables Vol C Tables 4.2.6.8 and 6.1.1.4'

loop_
_geom_angle_atom_site_label_1
_geom_angle_atom_site_label_2
_geom_angle_atom_site_label_3
_geom_angle_site_symmetry_1
_geom_angle_site_symmetry_3
_geom_angle
_geom_angle_publ_flag
C7 O1 H1 . . 104.0 ?
H1W1 O1W H2W1 . . 104.4 ?
C9 N1 N2 . . 107.33(14) ?
C11 N2 N1 . . 122.54(15) ?
C11 N2 C7 . . 124.25(15) ?
N1 N2 C7 . . 113.06(13) ?
C15 N3 C14 . . 115.90(17) ?
C6 C1 C2 . . 118.6(2) ?
C6 C1 C7 . . 122.12(17) ?
C2 C1 C7 . . 119.22(17) ?
C1 C2 C3 . . 119.9(2) ?
C1 C2 H2 . . 120.1 ?
C3 C2 H2 . . 120.1 ?
C4 C3 C2 . . 120.9(2) ?
C4 C3 H3A . . 119.5 ?
C2 C3 H3A . . 119.5 ?
C5 C4 C3 . . 119.6(2) ?
C5 C4 H4 . . 120.2 ?
C3 C4 H4 . . 120.2 ?
C4 C5 C6 . . 120.3(2) ?
C4 C5 H5 . . 119.9 ?
C6 C5 H5 . . 119.9 ?
C1 C6 C5 . . 120.7(2) ?
C1 C6 H6 . . 119.7 ?
C5 C6 H6 . . 119.7 ?
O1 C7 N2 . . 110.42(13) ?
O1 C7 C1 . . 109.67(14) ?
N2 C7 C1 . . 110.60(15) ?
O1 C7 C8 . . 112.56(16) ?
N2 C7 C8 . . 99.74(14) ?
C1 C7 C8 . . 113.51(15) ?
C9 C8 C7 . . 104.34(15) ?
C9 C8 H8A . . 110.9 ?
C7 C8 H8A . . 110.9 ?
C9 C8 H8B . . 110.9 ?
C7 C8 H8B . . 110.9 ?
H8A C8 H8B . . 108.9 ?
N1 C9 C10 . . 122.21(17) ?
N1 C9 C8 . . 114.87(16) ?
C10 C9 C8 . . 122.91(17) ?
C9 C10 H10A . . 109.5 ?
C9 C10 H10B . . 109.5 ?
H10A C10 H10B . . 109.5 ?
C9 C10 H10C . . 109.5 ?
H10A C10 H10C . . 109.5 ?
H10B C10 H10C . . 109.5 ?
O2 C11 N2 . . 121.24(17) ?
O2 C11 C12 . . 118.90(16) ?
N2 C11 C12 . . 119.85(16) ?
C16 C12 C13 . . 117.15(17) ?
C16 C12 C11 . . 117.65(15) ?
C13 C12 C11 . . 124.86(16) ?
C14 C13 C12 . . 119.10(17) ?
C14 C13 H13 . . 120.4 ?
C12 C13 H13 . . 120.4 ?
N3 C14 C13 . . 124.36(18) ?
N3 C14 H14 . . 117.8 ?
C13 C14 H14 . . 117.8 ?
N3 C15 C16 . . 123.97(17) ?
N3 C15 H15 . . 118.0 ?
C16 C15 H15 . . 118.0 ?
C15 C16 C12 . . 119.47(17) ?
C15 C16 H16 . . 120.3 ?
C12 C16 H16 . . 120.3 ?

loop_
_geom_bond_atom_site_label_1
_geom_bond_atom_site_label_2
_geom_bond_site_symmetry_2
_geom_bond_distance
_geom_bond_publ_flag
O1 C7 . 1.401(2) ?
O1 H1 . 0.9166 ?
O2 C11 . 1.229(2) ?
O1W H1W1 . 0.9200 ?
O1W H2W1 . 0.8517 ?
N1 C9 . 1.279(2) ?
N1 N2 . 1.408(2) ?
N2 C11 . 1.345(2) ?
N2 C7 . 1.501(2) ?
N3 C15 . 1.334(2) ?
N3 C14 . 1.336(2) ?
C1 C6 . 1.373(3) ?
C1 C2 . 1.382(3) ?
C1 C7 . 1.511(3) ?
C2 C3 . 1.384(3) ?
C2 H2 . 0.9300 ?
C3 C4 . 1.360(4) ?
C3 H3A . 0.9300 ?
C4 C5 . 1.358(4) ?
C4 H4 . 0.9300 ?
C5 C6 . 1.386(3) ?
C5 H5 . 0.9300 ?
C6 H6 . 0.9300 ?
C7 C8 . 1.536(3) ?
C8 C9 . 1.483(3) ?
C8 H8A . 0.9700 ?
C8 H8B . 0.9700 ?
C9 C10 . 1.481(3) ?
C10 H10A . 0.9600 ?
C10 H10B . 0.9600 ?
C10 H10C . 0.9600 ?
C11 C12 . 1.502(2) ?
C12 C16 . 1.386(2) ?
C12 C13 . 1.386(2) ?
C13 C14 . 1.371(3) ?
C13 H13 . 0.9300 ?
C14 H14 . 0.9300 ?
C15 C16 . 1.372(3) ?
C15 H15 . 0.9300 ?
C16 H16 . 0.9300 ?

loop_
_geom_hbond_atom_site_label_D
_geom_hbond_atom_site_label_H
_geom_hbond_atom_site_label_A
_geom_hbond_site_symmetry_A
_geom_hbond_distance_DH
_geom_hbond_distance_HA
_geom_hbond_distance_DA
_geom_hbond_angle_DHA
_geom_hbond_publ_flag
O1 H1 O1W 4_565 0.92 1.84 2.7490(19) 172.6 y
O1W H1W1 O2 4_576 0.92 1.89 2.8003(19) 169.0 y
O1W H2W1 N3 2_545 0.85 2.13 2.976(2) 173.2 y

loop_
_geom_torsion_atom_site_label_1
_geom_torsion_atom_site_label_2
_geom_torsion_atom_site_label_3
_geom_torsion_atom_site_label_4
_geom_torsion_site_symmetry_1
_geom_torsion_site_symmetry_2
_geom_torsion_site_symmetry_3
_geom_torsion_site_symmetry_4
_geom_torsion
_geom_torsion_publ_flag
C9 N1 N2 C11 . . . . -179.02(16) ?
C9 N1 N2 C7 . . . . 5.31(18) ?
C6 C1 C2 C3 . . . . 0.6(3) ?
C7 C1 C2 C3 . . . . 178.63(19) ?
C1 C2 C3 C4 . . . . -1.1(4) ?
C2 C3 C4 C5 . . . . 0.7(4) ?
C3 C4 C5 C6 . . . . 0.2(4) ?
C2 C1 C6 C5 . . . . 0.2(3) ?
C7 C1 C6 C5 . . . . -177.7(2) ?
C4 C5 C6 C1 . . . . -0.6(4) ?
C11 N2 C7 O1 . . . . -64.9(2) ?
N1 N2 C7 O1 . . . . 110.71(15) ?
C11 N2 C7 C1 . . . . 56.7(2) ?
N1 N2 C7 C1 . . . . -127.72(15) ?
C11 N2 C7 C8 . . . . 176.49(17) ?
N1 N2 C7 C8 . . . . -7.92(18) ?
C6 C1 C7 O1 . . . . -8.6(2) ?
C2 C1 C7 O1 . . . . 173.52(17) ?
C6 C1 C7 N2 . . . . -130.57(19) ?
C2 C1 C7 N2 . . . . 51.5(2) ?
C6 C1 C7 C8 . . . . 118.3(2) ?
C2 C1 C7 C8 . . . . -59.6(2) ?
O1 C7 C8 C9 . . . . -109.82(17) ?
N2 C7 C8 C9 . . . . 7.23(18) ?
C1 C7 C8 C9 . . . . 124.87(16) ?
N2 N1 C9 C10 . . . . 179.31(16) ?
N2 N1 C9 C8 . . . . 0.2(2) ?
C7 C8 C9 N1 . . . . -5.2(2) ?
C7 C8 C9 C10 . . . . 175.69(17) ?
N1 N2 C11 O2 . . . . -173.53(15) ?
C7 N2 C11 O2 . . . . 1.7(3) ?
N1 N2 C11 C12 . . . . 7.4(2) ?
C7 N2 C11 C12 . . . . -177.38(15) ?
O2 C11 C12 C16 . . . . 39.6(2) ?
N2 C11 C12 C16 . . . . -141.39(18) ?
O2 C11 C12 C13 . . . . -133.48(19) ?
N2 C11 C12 C13 . . . . 45.6(3) ?
C16 C12 C13 C14 . . . . -1.5(3) ?
C11 C12 C13 C14 . . . . 171.52(18) ?
C15 N3 C14 C13 . . . . -0.4(3) ?
C12 C13 C14 N3 . . . . 2.0(3) ?
C14 N3 C15 C16 . . . . -1.7(3) ?
N3 C15 C16 C12 . . . . 2.1(3) ?
C13 C12 C16 C15 . . . . -0.4(3) ?
C11 C12 C16 C15 . . . . -173.97(17) ?
